data_7153159
loop_
_publ_author_name
'Ponomarenko, Maxim V.'
'Lummer, Katrin'
'Fokin, Andrey A.'
'Serguchev, Yurii A.'
'Bassil, Bassem S.'
'R\"oschenthaler, Gerd-Volker'

_publ_section_title
;
 Preparations of SF5- and CF3-substituted arenes utilizing the
 7-oxabicyclo[2.2.1]hept-2-ene synthones.
;
_journal_issue 46
_journal_name_full 'Organic &amp; biomolecular chemistry'
_journal_page_first 8103
_journal_page_last 8112
_journal_paper_doi 10.1039/c3ob41560k
_journal_volume 11
_journal_year 2013
_chemical_formula_sum 'C10 H7 F5 O S'
_chemical_formula_weight 270.21
_chemical_name_systematic
; 
 ? 
;
_space_group_IT_number 2
_symmetry_cell_setting triclinic
_symmetry_space_group_name_Hall '-P 1'
_symmetry_space_group_name_H-M 'P -1'
_atom_sites_solution_primary direct
_atom_sites_solution_secondary difmap
_audit_creation_method SHELXL-97
_cell_angle_alpha 96.304(11)
_cell_angle_beta 90.560(11)
_cell_angle_gamma 99.260(11)
_cell_formula_units_Z 4
_cell_length_a 6.337(3)
_cell_length_b 10.385(5)
_cell_length_c 15.832(8)
_cell_measurement_reflns_used 1276
_cell_measurement_temperature 173(2)
_cell_measurement_theta_max 20.71
_cell_measurement_theta_min 3.54
_cell_volume 1021.7(9)
_computing_cell_refinement 'Bruker SAINT'
_computing_data_collection 'Bruker APEX2'
_computing_data_reduction 'Bruker SAINT'
_computing_molecular_graphics 'Bruker SHELXTL'
_computing_publication_material 'Bruker SHELXTL'
_computing_structure_refinement 'SHELXL-97 (Sheldrick, 2008)'
_computing_structure_solution 'SHELXS-97 (Sheldrick, 2008)'
_diffrn_ambient_temperature 293(2)
_diffrn_measured_fraction_theta_full 0.947
_diffrn_measured_fraction_theta_max 0.947
_diffrn_measurement_device_type 'Bruker APEX-II CCD'
_diffrn_measurement_method '\f and \w scans'
_diffrn_radiation_monochromator graphite
_diffrn_radiation_source 'fine-focus sealed tube'
_diffrn_radiation_type MoK\a
_diffrn_radiation_wavelength 0.71073
_diffrn_reflns_av_R_equivalents 0.0497
_diffrn_reflns_av_sigmaI/netI 0.0597
_diffrn_reflns_limit_h_max 6
_diffrn_reflns_limit_h_min -5
_diffrn_reflns_limit_k_max 10
_diffrn_reflns_limit_k_min -10
_diffrn_reflns_limit_l_max 15
_diffrn_reflns_limit_l_min -15
_diffrn_reflns_number 4875
_diffrn_reflns_theta_full 20.81
_diffrn_reflns_theta_max 20.81
_diffrn_reflns_theta_min 3.45
_exptl_absorpt_coefficient_mu 0.369
_exptl_absorpt_correction_T_max 0.7446
_exptl_absorpt_correction_T_min 0.6780
_exptl_absorpt_correction_type multi-scan
_exptl_absorpt_process_details SADABS
_exptl_crystal_colour colourless
_exptl_crystal_density_diffrn 1.757
_exptl_crystal_density_method 'not measured'
_exptl_crystal_description Block
_exptl_crystal_F_000 544
_exptl_crystal_size_max 0.40
_exptl_crystal_size_mid 0.37
_exptl_crystal_size_min 0.118
_refine_diff_density_max 0.557
_refine_diff_density_min -0.404
_refine_diff_density_rms 0.100
_refine_ls_extinction_method none
_refine_ls_goodness_of_fit_ref 1.002
_refine_ls_hydrogen_treatment mixed
_refine_ls_matrix_type full
_refine_ls_number_parameters 315
_refine_ls_number_reflns 2028
_refine_ls_number_restraints 0
_refine_ls_restrained_S_all 1.002
_refine_ls_R_factor_all 0.0888
_refine_ls_R_factor_gt 0.0731
_refine_ls_shift/su_max 0.000
_refine_ls_shift/su_mean 0.000
_refine_ls_structure_factor_coef Fsqd
_refine_ls_weighting_details 'calc w=1/[\s^2^(Fo^2^)+(0.0700P)^2^+12.0000P] where P=(Fo^2^+2Fc^2^)/3'
_refine_ls_weighting_scheme calc
_refine_ls_wR_factor_gt 0.1952
_refine_ls_wR_factor_ref 0.2060
_reflns_number_gt 1593
_reflns_number_total 2028
_reflns_threshold_expression >2sigma(I)
_cod_data_source_file c3ob41560k.txt
_cod_data_source_block p-1
_cod_depositor_comments
;
The following automatic conversions were performed:

'_symmetry_cell_setting' value 'Triclinic' changed to 'triclinic'
according to /home/saulius/struct/CIF-dictionaries/cif_core.dic
dictionary named 'cif_core.dic' version 2.4.2 from 2011-04-26.

Automatic conversion script
Id: cif_fix_values 1891 2012-01-12 08:04:46Z andrius 
;
_cod_original_sg_symbol_H-M P-1
_cod_database_code 7153159

loop_
_symmetry_equiv_pos_as_xyz
'x, y, z'
'-x, -y, -z'

loop_
_atom_site_label
_atom_site_type_symbol
_atom_site_fract_x
_atom_site_fract_y
_atom_site_fract_z
_atom_site_U_iso_or_equiv
_atom_site_adp_type
_atom_site_occupancy
_atom_site_symmetry_multiplicity
_atom_site_calc_flag
_atom_site_refinement_flags
S1 S 0.7601(4) 0.5864(2) 0.11510(15) 0.0368(7) Uani 1 1 d .
S1A S 0.2474(4) 0.5383(2) 0.38138(14) 0.0341(7) Uani 1 1 d .
C1 C 0.8457(14) 0.7606(8) 0.1227(5) 0.024(2) Uani 1 1 d .
C1A C 0.3250(14) 0.7107(8) 0.3736(5) 0.027(2) Uani 1 1 d .
C2 C 0.7009(17) 0.8402(10) 0.1672(6) 0.042(3) Uani 1 1 d .
H2A H 0.5731 0.7997 0.1878 0.050 Uiso 1 1 calc R
C2A C 0.1664(17) 0.7738(10) 0.3313(6) 0.041(3) Uani 1 1 d .
H2AA H 0.0371 0.7249 0.3100 0.049 Uiso 1 1 calc R
C3A C 0.2109(17) 0.9001(12) 0.3241(6) 0.050(3) Uani 1 1 d .
H3AA H 0.1108 0.9404 0.2982 0.060 Uiso 1 1 calc R
C3 C 0.7528(18) 0.9710(11) 0.1780(6) 0.051(3) Uani 1 1 d .
H3A H 0.6610 1.0210 0.2067 0.061 Uiso 1 1 calc R
C4 C 0.9432(15) 1.0336(10) 0.1467(5) 0.036(3) Uani 1 1 d .
C4A C 0.4062(15) 0.9757(10) 0.3549(5) 0.034(2) Uani 1 1 d .
C5A C 0.4499(19) 1.1167(11) 0.3477(7) 0.053(3) Uani 1 1 d .
H5AA H 0.3484 1.1580 0.3234 0.063 Uiso 1 1 calc R
C5 C 1.0049(19) 1.1783(10) 0.1603(7) 0.052(3) Uani 1 1 d .
H5A H 0.9152 1.2300 0.1888 0.062 Uiso 1 1 calc R
C6 C 1.194(2) 1.2343(10) 0.1307(7) 0.051(3) Uani 1 1 d .
H6A H 1.2342 1.3250 0.1392 0.061 Uiso 1 1 calc R
C6A C 0.644(2) 1.1870(10) 0.3775(7) 0.051(3) Uani 1 1 d .
H6AA H 0.6758 1.2763 0.3724 0.061 Uiso 1 1 calc R
C7A C 0.789(2) 1.1254(12) 0.4148(7) 0.054(3) Uani 1 1 d .
H7AA H 0.9195 1.1752 0.4341 0.065 Uiso 1 1 calc R
C7 C 1.327(2) 1.1575(11) 0.0877(7) 0.054(3) Uani 1 1 d .
H7A H 1.4548 1.1979 0.0671 0.064 Uiso 1 1 calc R
C8 C 1.2753(17) 1.0245(11) 0.0751(6) 0.049(3) Uani 1 1 d .
H8A H 1.3684 0.9754 0.0464 0.058 Uiso 1 1 calc R
C8A C 0.7548(17) 0.9955(11) 0.4251(6) 0.049(3) Uani 1 1 d .
H8AA H 0.8571 0.9576 0.4516 0.059 Uiso 1 1 calc R
C9A C 0.5610(17) 0.9212(9) 0.3946(6) 0.037(3) Uani 1 1 d .
C9 C 1.0887(15) 0.9623(9) 0.1040(5) 0.031(2) Uani 1 1 d .
C10 C 1.0284(16) 0.8203(10) 0.0937(5) 0.034(3) Uani 1 1 d .
C10A C 0.5136(15) 0.7806(10) 0.4034(6) 0.036(2) Uani 1 1 d .
O1A O 0.6701(11) 0.7361(8) 0.4413(5) 0.048(2) Uani 1 1 d .
H1OA H 0.642(13) 0.655(9) 0.453(5) 0.02(3) Uiso 1 1 d .
O1 O 1.1750(14) 0.7620(11) 0.0521(6) 0.053(3) Uani 1 1 d .
H101 H 1.159(15) 0.705(8) 0.050(6) -0.01(3) Uiso 1 1 d .
F1A F 0.1772(9) 0.3859(5) 0.3897(4) 0.0529(16) Uani 1 1 d .
F1 F 0.6876(10) 0.4310(5) 0.1075(4) 0.0557(17) Uani 1 1 d .
F2A F 0.0132(8) 0.5558(6) 0.4074(4) 0.0508(16) Uani 1 1 d .
F2 F 0.7037(10) 0.5901(6) 0.2121(3) 0.0558(17) Uani 1 1 d .
F3A F 0.1736(10) 0.5077(5) 0.2849(3) 0.0569(17) Uani 1 1 d .
F3 F 0.5223(8) 0.5976(5) 0.0901(4) 0.0534(17) Uani 1 1 d .
F4A F 0.4764(9) 0.5040(5) 0.3566(3) 0.0431(15) Uani 1 1 d .
F4 F 0.8133(9) 0.5665(5) 0.0168(3) 0.0425(15) Uani 1 1 d .
F5 F 0.9934(8) 0.5589(5) 0.1383(3) 0.0439(15) Uani 1 1 d .
F5A F 0.3179(8) 0.5533(5) 0.4799(3) 0.0384(14) Uani 1 1 d .

loop_
_atom_site_aniso_label
_atom_site_aniso_U_11
_atom_site_aniso_U_22
_atom_site_aniso_U_33
_atom_site_aniso_U_23
_atom_site_aniso_U_13
_atom_site_aniso_U_12
S1 0.0347(17) 0.0348(16) 0.0379(16) 0.0025(11) -0.0031(11) -0.0021(11)
S1A 0.0357(17) 0.0352(15) 0.0326(15) 0.0076(11) 0.0008(11) 0.0070(11)
C1 0.021(6) 0.028(5) 0.020(5) 0.001(4) -0.002(4) 0.003(4)
C1A 0.027(6) 0.032(5) 0.023(5) 0.010(4) 0.008(4) 0.005(5)
C2 0.056(8) 0.030(7) 0.036(6) -0.004(5) -0.015(5) -0.001(5)
C2A 0.048(7) 0.037(7) 0.038(6) 0.008(5) 0.015(5) 0.006(5)
C3A 0.047(8) 0.074(9) 0.041(7) 0.019(6) 0.005(5) 0.034(7)
C3 0.047(8) 0.068(9) 0.039(6) -0.004(6) 0.003(5) 0.023(6)
C4 0.026(6) 0.057(7) 0.025(5) 0.005(5) -0.003(4) 0.005(5)
C4A 0.028(6) 0.047(7) 0.022(5) -0.010(4) 0.009(4) -0.001(5)
C5A 0.063(9) 0.052(8) 0.045(7) -0.004(5) 0.025(6) 0.021(6)
C5 0.070(9) 0.045(7) 0.044(7) 0.017(5) -0.005(6) 0.009(6)
C6 0.070(9) 0.031(6) 0.049(7) 0.013(5) -0.011(6) -0.003(6)
C6A 0.071(9) 0.019(6) 0.058(7) -0.008(5) 0.025(6) 0.001(6)
C7A 0.065(9) 0.047(8) 0.047(7) -0.001(6) 0.013(6) 0.004(7)
C7 0.070(9) 0.037(7) 0.049(7) 0.005(5) -0.004(6) -0.005(6)
C8 0.041(8) 0.064(9) 0.043(7) 0.008(5) 0.006(5) 0.015(6)
C8A 0.042(8) 0.057(8) 0.044(7) -0.004(5) 0.011(5) -0.003(6)
C9A 0.050(8) 0.041(7) 0.026(6) 0.009(4) 0.015(5) 0.025(6)
C9 0.035(7) 0.043(7) 0.019(5) 0.002(4) 0.004(4) 0.015(5)
C10 0.036(7) 0.049(7) 0.021(5) -0.002(5) 0.000(5) 0.021(6)
C10A 0.025(7) 0.052(7) 0.036(6) 0.017(5) 0.005(5) 0.016(5)
O1A 0.044(5) 0.042(5) 0.060(5) 0.011(4) -0.001(4) 0.007(4)
O1 0.049(6) 0.042(7) 0.066(6) -0.001(5) 0.006(4) 0.005(5)
F1A 0.058(4) 0.025(3) 0.073(4) 0.013(3) 0.005(3) -0.004(3)
F1 0.065(4) 0.033(3) 0.063(4) -0.004(3) -0.001(3) -0.008(3)
F2A 0.027(4) 0.063(4) 0.067(4) 0.022(3) 0.003(3) 0.010(3)
F2 0.069(5) 0.052(4) 0.040(3) 0.011(3) 0.014(3) -0.013(3)
F3A 0.077(5) 0.050(4) 0.039(4) -0.003(3) -0.018(3) 0.005(3)
F3 0.027(3) 0.055(4) 0.072(4) -0.008(3) -0.008(3) -0.002(3)
F4A 0.047(4) 0.040(3) 0.048(3) 0.011(3) 0.017(3) 0.021(3)
F4 0.048(4) 0.044(3) 0.034(3) -0.004(2) -0.004(2) 0.005(3)
F5 0.045(4) 0.039(3) 0.049(3) 0.009(3) -0.013(3) 0.009(3)
F5A 0.042(4) 0.047(3) 0.029(3) 0.015(2) 0.002(2) 0.008(3)

loop_
_atom_type_symbol
_atom_type_description
_atom_type_scat_dispersion_real
_atom_type_scat_dispersion_imag
_atom_type_scat_source
C C 0.0033 0.0016 'International Tables Vol C Tables 4.2.6.8 and 6.1.1.4'
H H 0.0000 0.0000 'International Tables Vol C Tables 4.2.6.8 and 6.1.1.4'
F F 0.0171 0.0103 'International Tables Vol C Tables 4.2.6.8 and 6.1.1.4'
O O 0.0106 0.0060 'International Tables Vol C Tables 4.2.6.8 and 6.1.1.4'
S S 0.1246 0.1234 'International Tables Vol C Tables 4.2.6.8 and 6.1.1.4'

loop_
_geom_angle_atom_site_label_1
_geom_angle_atom_site_label_2
_geom_angle_atom_site_label_3
_geom_angle
F2 S1 F3 91.1(3)
F2 S1 F4 174.0(3)
F3 S1 F4 89.6(3)
F2 S1 F1 87.6(3)
F3 S1 F1 87.8(3)
F4 S1 F1 86.5(3)
F2 S1 F5 89.4(3)
F3 S1 F5 174.0(3)
F4 S1 F5 89.3(3)
F1 S1 F5 86.3(3)
F2 S1 C1 93.1(3)
F3 S1 C1 93.0(4)
F4 S1 C1 92.8(3)
F1 S1 C1 179.0(4)
F5 S1 C1 93.0(3)
F3A S1A F2A 90.7(3)
F3A S1A F4A 89.4(3)
F2A S1A F4A 173.6(3)
F3A S1A F1A 87.7(3)
F2A S1A F1A 86.9(3)
F4A S1A F1A 86.7(3)
F3A S1A F5A 174.0(3)
F2A S1A F5A 89.7(3)
F4A S1A F5A 89.6(3)
F1A S1A F5A 86.4(3)
F3A S1A C1A 93.0(4)
F2A S1A C1A 92.5(4)
F4A S1A C1A 93.8(4)
F1A S1A C1A 179.1(4)
F5A S1A C1A 92.9(3)
C10 C1 C2 119.2(8)
C10 C1 S1 125.4(7)
C2 C1 S1 115.3(7)
C10A C1A C2A 120.8(8)
C10A C1A S1A 123.7(7)
C2A C1A S1A 115.5(7)
C3 C2 C1 119.9(10)
C3A C2A C1A 118.9(10)
C2A C3A C4A 121.5(10)
C2 C3 C4 120.9(10)
C3 C4 C9 121.7(9)
C3 C4 C5 121.3(10)
C9 C4 C5 117.0(9)
C9A C4A C3A 121.9(10)
C9A C4A C5A 117.7(9)
C3A C4A C5A 120.4(10)
C6A C5A C4A 118.7(11)
C6 C5 C4 119.1(10)
C5 C6 C7 120.5(10)
C7A C6A C5A 119.9(10)
C8A C7A C6A 123.8(11)
C8 C7 C6 121.5(11)
C7 C8 C9 120.7(10)
C7A C8A C9A 117.7(11)
C4A C9A C8A 122.1(10)
C4A C9A C10A 117.3(9)
C8A C9A C10A 120.6(9)
C8 C9 C4 121.1(9)
C8 C9 C10 122.8(9)
C4 C9 C10 116.1(9)
C1 C10 O1 126.3(9)
C1 C10 C9 122.2(8)
O1 C10 C9 111.6(9)
O1A C10A C1A 126.9(9)
O1A C10A C9A 113.5(9)
C1A C10A C9A 119.5(8)

loop_
_geom_bond_atom_site_label_1
_geom_bond_atom_site_label_2
_geom_bond_distance
S1 F2 1.579(6)
S1 F3 1.580(6)
S1 F4 1.594(6)
S1 F1 1.596(6)
S1 F5 1.597(6)
S1 C1 1.793(9)
S1A F3A 1.576(6)
S1A F2A 1.577(6)
S1A F4A 1.592(6)
S1A F1A 1.594(6)
S1A F5A 1.603(5)
S1A C1A 1.797(9)
C1 C10 1.334(13)
C1 C2 1.466(13)
C1A C10A 1.346(13)
C1A C2A 1.478(14)
C2 C3 1.337(14)
C2A C3A 1.314(14)
C3A C4A 1.406(14)
C3 C4 1.398(14)
C4 C9 1.406(13)
C4 C5 1.482(14)
C4A C9A 1.386(14)
C4A C5A 1.464(14)
C5A C6A 1.374(16)
C5 C6 1.355(15)
C6 C7 1.386(15)
C6A C7A 1.368(16)
C7A C8A 1.359(15)
C7 C8 1.359(14)
C8 C9 1.362(14)
C8A C9A 1.393(14)
C9A C10A 1.465(13)
C9 C10 1.453(13)
C10 O1 1.330(13)
C10A O1A 1.324(11)
